data_2228373
loop_
_publ_author_name
'Jiang, Jin-He'

_publ_section_title
;
 Ethyl 3-benzylidenecarbazate
;
_journal_coeditor_code HB5754
_journal_issue 12
_journal_name_full 'Acta Crystallographica Section E'
_journal_page_first o3337
_journal_paper_doi 10.1107/S1600536810048865
_journal_volume 66
_journal_year 2010
_chemical_formula_iupac 'C10 H12 N2 O2'
_chemical_formula_moiety 'C10 H12 N2 O2'
_chemical_formula_sum 'C10 H12 N2 O2'
_chemical_formula_weight 192.22
_chemical_name_systematic
;
Ethyl 3-benzylidenecarbazate
;
_space_group_IT_number 61
_symmetry_cell_setting orthorhombic
_symmetry_space_group_name_Hall '-P 2ac 2ab'
_symmetry_space_group_name_H-M 'P b c a'
_atom_sites_solution_hydrogens geom
_atom_sites_solution_primary direct
_atom_sites_solution_secondary difmap
_audit_creation_method SHELXL-97
_cell_angle_alpha 90.00
_cell_angle_beta 90.00
_cell_angle_gamma 90.00
_cell_formula_units_Z 8
_cell_length_a 11.309(2)
_cell_length_b 7.6693(15)
_cell_length_c 24.684(5)
_cell_measurement_reflns_used 2449
_cell_measurement_temperature 293(2)
_cell_measurement_theta_max 27.48
_cell_measurement_theta_min 3.30
_cell_volume 2140.9(7)
_computing_cell_refinement 'SAINT (Bruker, 1997)'
_computing_data_collection 'SMART (Bruker, 1997)'
_computing_data_reduction 'SAINT (Bruker, 1997)'
_computing_molecular_graphics 'SHELXTL (Sheldrick, 2008)'
_computing_publication_material 'SHELXTL (Sheldrick, 2008)'
_computing_structure_refinement 'SHELXL97 (Sheldrick, 2008)'
_computing_structure_solution 'SHELXS97 (Sheldrick, 2008)'
_diffrn_ambient_temperature 293(2)
_diffrn_measured_fraction_theta_full 0.999
_diffrn_measured_fraction_theta_max 0.999
_diffrn_measurement_device_type 'Bruker SMART CCD'
_diffrn_measurement_method '\f and \w'
_diffrn_radiation_monochromator graphite
_diffrn_radiation_source 'fine-focus sealed tube'
_diffrn_radiation_type MoK\a
_diffrn_radiation_wavelength 0.71073
_diffrn_reflns_av_R_equivalents 0.0995
_diffrn_reflns_av_sigmaI/netI 0.3501
_diffrn_reflns_limit_h_max 14
_diffrn_reflns_limit_h_min -14
_diffrn_reflns_limit_k_max 8
_diffrn_reflns_limit_k_min -9
_diffrn_reflns_limit_l_max 31
_diffrn_reflns_limit_l_min -32
_diffrn_reflns_number 19439
_diffrn_reflns_theta_full 27.48
_diffrn_reflns_theta_max 27.48
_diffrn_reflns_theta_min 3.30
_exptl_absorpt_coefficient_mu 0.085
_exptl_absorpt_correction_type none
_exptl_crystal_colour colorless
_exptl_crystal_density_diffrn 1.193
_exptl_crystal_density_method 'not measured'
_exptl_crystal_description block
_exptl_crystal_F_000 816
_exptl_crystal_size_max 0.22
_exptl_crystal_size_mid 0.20
_exptl_crystal_size_min 0.18
_refine_diff_density_max 0.197
_refine_diff_density_min -0.222
_refine_ls_extinction_method none
_refine_ls_goodness_of_fit_ref 1.003
_refine_ls_hydrogen_treatment constr
_refine_ls_matrix_type full
_refine_ls_number_parameters 127
_refine_ls_number_reflns 2449
_refine_ls_number_restraints 0
_refine_ls_restrained_S_all 1.003
_refine_ls_R_factor_all 0.1441
_refine_ls_R_factor_gt 0.0670
_refine_ls_shift/su_max 0.000
_refine_ls_shift/su_mean 0.000
_refine_ls_structure_factor_coef Fsqd
_refine_ls_weighting_details 'calc w=1/[\s^2^(Fo^2^)+(0.1041P)^2^] where P=(Fo^2^+2Fc^2^)/3'
_refine_ls_weighting_scheme calc
_refine_ls_wR_factor_gt 0.1587
_refine_ls_wR_factor_ref 0.2057
_reflns_number_gt 1147
_reflns_number_total 2449
_reflns_threshold_expression I>2\s(I)
_cod_data_source_file hb5754.cif
_cod_data_source_block I
_cod_original_cell_volume 2140.8(7)
_cod_database_code 2228373
_cod_database_fobs_code 2228373

loop_
_symmetry_equiv_pos_as_xyz
'x, y, z'
'-x+1/2, -y, z+1/2'
'-x, y+1/2, -z+1/2'
'x+1/2, -y+1/2, -z'
'-x, -y, -z'
'x-1/2, y, -z-1/2'
'x, -y-1/2, z-1/2'
'-x-1/2, y-1/2, z'

loop_
_atom_site_type_symbol
_atom_site_label
_atom_site_fract_x
_atom_site_fract_y
_atom_site_fract_z
_atom_site_U_iso_or_equiv
_atom_site_adp_type
_atom_site_calc_flag
_atom_site_refinement_flags
_atom_site_occupancy
_atom_site_disorder_assembly
_atom_site_disorder_group
N N2 0.26886(18) 0.1974(3) 0.64212(7) 0.0581(6) Uani d . 1 . .
C C5 0.3635(2) 0.2155(3) 0.72854(9) 0.0531(6) Uani d . 1 . .
N N1 0.2584(2) 0.2687(3) 0.59115(7) 0.0683(6) Uani d . 1 . .
H H1A 0.3045 0.3519 0.5811 0.082 Uiso calc R 1 . .
C C3 0.1754(3) 0.2069(4) 0.55722(10) 0.0662(7) Uani d . 1 . .
O O2 0.11238(17) 0.0819(2) 0.56498(7) 0.0752(6) Uani d . 1 . .
C C4 0.3463(2) 0.2693(3) 0.67226(9) 0.0591(7) Uani d . 1 . .
H H4A 0.3930 0.3582 0.6581 0.071 Uiso calc R 1 . .
C C6 0.4598(2) 0.2798(4) 0.75763(10) 0.0663(7) Uani d . 1 . .
H H6A 0.5139 0.3528 0.7406 0.080 Uiso calc R 1 . .
O O1 0.1713(2) 0.3068(3) 0.51302(7) 0.0940(7) Uani d . 1 . .
C C10 0.2827(2) 0.1092(3) 0.75513(9) 0.0591(7) Uani d . 1 . .
H H10A 0.2171 0.0668 0.7366 0.071 Uiso calc R 1 . .
C C8 0.3955(3) 0.1299(4) 0.83678(10) 0.0730(8) Uani d . 1 . .
H H8A 0.4062 0.1007 0.8730 0.088 Uiso calc R 1 . .
C C9 0.2993(2) 0.0663(3) 0.80883(10) 0.0689(8) Uani d . 1 . .
H H9A 0.2453 -0.0059 0.8263 0.083 Uiso calc R 1 . .
C C7 0.4757(2) 0.2363(4) 0.81131(11) 0.0751(8) Uani d . 1 . .
H H7A 0.5407 0.2790 0.8302 0.090 Uiso calc R 1 . .
C C2 0.0890(4) 0.2517(5) 0.47098(14) 0.1325(16) Uani d . 1 . .
H H2B 0.1114 0.1378 0.4573 0.159 Uiso calc R 1 . .
H H2C 0.0097 0.2435 0.4858 0.159 Uiso calc R 1 . .
C C1 0.0915(5) 0.3756(8) 0.42843(15) 0.167(2) Uani d . 1 . .
H H1B 0.0372 0.3408 0.4005 0.250 Uiso calc R 1 . .
H H1C 0.1699 0.3820 0.4137 0.250 Uiso calc R 1 . .
H H1D 0.0689 0.4878 0.4422 0.250 Uiso calc R 1 . .

loop_
_atom_site_aniso_label
_atom_site_aniso_U_11
_atom_site_aniso_U_22
_atom_site_aniso_U_33
_atom_site_aniso_U_12
_atom_site_aniso_U_13
_atom_site_aniso_U_23
N2 0.0598(13) 0.0575(13) 0.0569(11) 0.0006(10) -0.0028(9) 0.0056(9)
C5 0.0501(14) 0.0482(14) 0.0610(13) 0.0036(11) -0.0004(10) 0.0012(10)
N1 0.0776(15) 0.0659(14) 0.0613(12) -0.0123(11) -0.0069(11) 0.0136(10)
C3 0.0709(18) 0.0651(18) 0.0625(15) 0.0030(15) -0.0064(13) 0.0077(13)
O2 0.0767(13) 0.0716(13) 0.0773(11) -0.0072(11) -0.0111(9) 0.0063(9)
C4 0.0573(15) 0.0547(15) 0.0653(14) -0.0023(12) 0.0026(11) 0.0063(11)
C6 0.0498(15) 0.0712(18) 0.0778(17) -0.0037(13) -0.0045(12) 0.0056(12)
O1 0.1229(17) 0.0917(15) 0.0675(11) -0.0224(13) -0.0252(11) 0.0214(10)
C10 0.0559(15) 0.0573(15) 0.0643(15) -0.0027(12) -0.0024(11) 0.0006(11)
C8 0.0762(19) 0.077(2) 0.0653(15) 0.0128(16) -0.0065(14) 0.0001(12)
C9 0.0742(19) 0.0658(17) 0.0666(15) -0.0025(14) 0.0069(13) 0.0058(12)
C7 0.0577(17) 0.089(2) 0.0783(17) -0.0010(15) -0.0175(14) -0.0027(15)
C2 0.174(4) 0.142(3) 0.082(2) -0.046(3) -0.063(2) 0.026(2)
C1 0.172(5) 0.231(6) 0.096(3) -0.051(4) -0.045(3) 0.054(3)

loop_
_atom_type_symbol
_atom_type_description
_atom_type_scat_dispersion_real
_atom_type_scat_dispersion_imag
_atom_type_scat_source
C C 0.0033 0.0016 'International Tables Vol C Tables 4.2.6.8 and 6.1.1.4'
H H 0.0000 0.0000 'International Tables Vol C Tables 4.2.6.8 and 6.1.1.4'
N N 0.0061 0.0033 'International Tables Vol C Tables 4.2.6.8 and 6.1.1.4'
O O 0.0106 0.0060 'International Tables Vol C Tables 4.2.6.8 and 6.1.1.4'

loop_
_geom_angle_atom_site_label_1
_geom_angle_atom_site_label_2
_geom_angle_atom_site_label_3
_geom_angle_site_symmetry_1
_geom_angle_site_symmetry_3
_geom_angle
_geom_angle_publ_flag
C4 N2 N1 . . 114.8(2) ?
C10 C5 C6 . . 118.5(2) ?
C10 C5 C4 . . 121.8(2) ?
C6 C5 C4 . . 119.5(2) ?
C3 N1 N2 . . 119.3(2) ?
C3 N1 H1A . . 120.4 ?
N2 N1 H1A . . 120.4 ?
O2 C3 O1 . . 124.3(2) ?
O2 C3 N1 . . 126.3(2) ?
O1 C3 N1 . . 109.3(3) ?
N2 C4 C5 . . 121.6(2) ?
N2 C4 H4A . . 119.2 ?
C5 C4 H4A . . 119.2 ?
C7 C6 C5 . . 120.8(3) ?
C7 C6 H6A . . 119.6 ?
C5 C6 H6A . . 119.6 ?
C3 O1 C2 . . 116.0(2) ?
C9 C10 C5 . . 120.3(2) ?
C9 C10 H10A . . 119.8 ?
C5 C10 H10A . . 119.8 ?
C7 C8 C9 . . 120.2(3) ?
C7 C8 H8A . . 119.9 ?
C9 C8 H8A . . 119.9 ?
C8 C9 C10 . . 120.3(3) ?
C8 C9 H9A . . 119.9 ?
C10 C9 H9A . . 119.9 ?
C8 C7 C6 . . 119.8(3) ?
C8 C7 H7A . . 120.1 ?
C6 C7 H7A . . 120.1 ?
C1 C2 O1 . . 108.7(3) ?
C1 C2 H2B . . 109.9 ?
O1 C2 H2B . . 109.9 ?
C1 C2 H2C . . 109.9 ?
O1 C2 H2C . . 109.9 ?
H2B C2 H2C . . 108.3 ?
C2 C1 H1B . . 109.5 ?
C2 C1 H1C . . 109.5 ?
H1B C1 H1C . . 109.5 ?
C2 C1 H1D . . 109.5 ?
H1B C1 H1D . . 109.5 ?
H1C C1 H1D . . 109.5 ?

loop_
_geom_bond_atom_site_label_1
_geom_bond_atom_site_label_2
_geom_bond_site_symmetry_2
_geom_bond_distance
_geom_bond_publ_flag
N2 C4 . 1.275(3) ?
N2 N1 . 1.377(2) ?
C5 C10 . 1.389(3) ?
C5 C6 . 1.394(3) ?
C5 C4 . 1.462(3) ?
N1 C3 . 1.345(3) ?
N1 H1A . 0.8600 ?
C3 O2 . 1.210(3) ?
C3 O1 . 1.334(3) ?
C4 H4A . 0.9300 ?
C6 C7 . 1.378(3) ?
C6 H6A . 0.9300 ?
O1 C2 . 1.457(4) ?
C10 C9 . 1.379(3) ?
C10 H10A . 0.9300 ?
C8 C7 . 1.372(4) ?
C8 C9 . 1.378(4) ?
C8 H8A . 0.9300 ?
C9 H9A . 0.9300 ?
C7 H7A . 0.9300 ?
C2 C1 . 1.417(5) ?
C2 H2B . 0.9700 ?
C2 H2C . 0.9700 ?
C1 H1B . 0.9600 ?
C1 H1C . 0.9600 ?
C1 H1D . 0.9600 ?

loop_
_geom_hbond_atom_site_label_D
_geom_hbond_atom_site_label_H
_geom_hbond_atom_site_label_A
_geom_hbond_site_symmetry_A
_geom_hbond_distance_DH
_geom_hbond_distance_HA
_geom_hbond_distance_DA
_geom_hbond_angle_DHA
N1 H1A O2 8_665 0.86 2.04 2.885(3) 168

loop_
_cod_related_entry_id
_cod_related_entry_database
_cod_related_entry_code
1 ChemSpider 4519544
